data_1576549
loop_
_publ_author_name
'Ray, Ranay Kumar'
'Kumari, Manoj'
'Mondal, Kartik Chandra'
'Chakraborty, Debashis'

_publ_section_title
;
 Chiral proline-derived Zn(ii) complexes as catalysts for ring-opening
 polymerization and ring-opening copolymerization reactions
;
_journal_issue 7
_journal_name_full 'Polymer Chemistry'
_journal_page_first 758
_journal_page_last 769
_journal_paper_doi 10.1039/D5PY01089F
_journal_volume 17
_journal_year 2026
_chemical_absolute_configuration ad
_chemical_formula_moiety 'C48 H62 N2 O6 Zn2, C7 H8'
_chemical_formula_sum 'C55 H70 N2 O6 Zn2'
_chemical_formula_weight 985.87
_space_group_crystal_system trigonal
_space_group_IT_number 145
_space_group_name_Hall 'P 32'
_space_group_name_H-M_alt 'P 32'
_atom_sites_solution_hydrogens geom
_audit_creation_method SHELXL-2019/3
_audit_update_record
;
2025-08-13 deposited with the CCDC.	2026-01-19 downloaded from the CCDC.
;
_cell_angle_alpha 90
_cell_angle_beta 90
_cell_angle_gamma 120
_cell_formula_units_Z 3
_cell_length_a 11.6080(4)
_cell_length_b 11.6080(4)
_cell_length_c 33.2403(16)
_cell_measurement_reflns_used 9350
_cell_measurement_temperature 150(2)
_cell_measurement_theta_max 27.343
_cell_measurement_theta_min 2.3676
_cell_measurement_wavelength 0.71073
_cell_volume 3878.9(3)
_computing_cell_refinement 'SAINT V8.41 (Bruker AXS LLC)'
_computing_data_collection 'Bruker Instrument Service v8.5.1.2.Release'
_computing_data_reduction 'SAINT V8.41 (Bruker AXS LLC)'
_computing_molecular_graphics 'shelXle (C.B. Huebschle, rev 1503)'
_computing_structure_refinement 'SHELXL-2019/2 (Sheldrick, 2019)'
_computing_structure_solution 'XT, VERSION 2018/2'
_diffrn_ambient_temperature 150(2)
_diffrn_measured_fraction_theta_full 1.000
_diffrn_measured_fraction_theta_max 1.000
_diffrn_measurement_device_type 'Bruker D8 VENTURE'
_diffrn_measurement_method '\w and \f scans'
_diffrn_radiation_type MoK\a
_diffrn_radiation_wavelength 0.71073
_diffrn_reflns_av_R_equivalents 0.0449
_diffrn_reflns_av_unetI/netI 0.0347
_diffrn_reflns_Laue_measured_fraction_full 1.000
_diffrn_reflns_Laue_measured_fraction_max 1.000
_diffrn_reflns_limit_h_max 14
_diffrn_reflns_limit_h_min -15
_diffrn_reflns_limit_k_max 15
_diffrn_reflns_limit_k_min -15
_diffrn_reflns_limit_l_max 42
_diffrn_reflns_limit_l_min -44
_diffrn_reflns_number 89516
_diffrn_reflns_point_group_measured_fraction_full 0.998
_diffrn_reflns_point_group_measured_fraction_max 0.995
_diffrn_reflns_theta_full 25.242
_diffrn_reflns_theta_max 28.287
_diffrn_reflns_theta_min 2.026
_diffrn_source 'micro focus sealed tube'
_exptl_absorpt_coefficient_mu 0.977
_exptl_absorpt_correction_T_max 0.7457
_exptl_absorpt_correction_T_min 0.6941
_exptl_absorpt_correction_type multi-scan
_exptl_absorpt_process_details
;Krause, L., Herbst-Irmer, R., Sheldrick, G. M., Stalke, D. (2015).
"Comparison of silver and molybdenum microfocus X-ray sources for single-crystal
 structure determination"
J. Appl. Cryst. 48, 3-10.
doi:10.1107/S1600576714022985
;
_exptl_crystal_colour 'clear light yellow'
_exptl_crystal_density_diffrn 1.266
_exptl_crystal_description block
_exptl_crystal_F_000 1566
_exptl_crystal_size_max 0.189
_exptl_crystal_size_mid 0.164
_exptl_crystal_size_min 0.076
_refine_diff_density_max 0.533
_refine_diff_density_min -0.657
_refine_diff_density_rms 0.071
_refine_ls_abs_structure_details
;
 Refined as an inversion twin.
;
_refine_ls_abs_structure_Flack 0.065(17)
_refine_ls_extinction_method none
_refine_ls_goodness_of_fit_ref 1.226
_refine_ls_hydrogen_treatment constr
_refine_ls_matrix_type full
_refine_ls_number_parameters 662
_refine_ls_number_reflns 12794
_refine_ls_number_restraints 610
_refine_ls_restrained_S_all 1.215
_refine_ls_R_factor_all 0.0560
_refine_ls_R_factor_gt 0.0534
_refine_ls_shift/su_max 0.001
_refine_ls_shift/su_mean 0.000
_refine_ls_structure_factor_coef Fsqd
_refine_ls_weighting_details 'w=1/[\s^2^(Fo^2^)+(0.0138P)^2^+5.9551P] where P=(Fo^2^+2Fc^2^)/3'
_refine_ls_weighting_scheme calc
_refine_ls_wR_factor_gt 0.1162
_refine_ls_wR_factor_ref 0.1172
_reflns_Friedel_coverage 0.991
_reflns_Friedel_fraction_full 0.997
_reflns_Friedel_fraction_max 0.991
_reflns_number_gt 12214
_reflns_number_total 12794
_reflns_threshold_expression 'I > 2\s(I)'
_cod_data_source_file d5py01089f2.cif
_cod_data_source_block Zn
_cod_depositor_comments
;
The following automatic conversions were performed:

data item '_exptl_absorpt_correction_type' value 'Multi-Scan' was
changed to 'multi-scan' in accordance with the
/home/data/users/saulius/crontab/automatic-downloads/rss-feeds/RSC/lib/dictionaries/cif_core.dic
dictionary named 'cif_core.dic' version 2.4.2 last updated on
2011-04-26.

Automatic conversion script
Id: cif_fix_values 8170 2020-07-09 18:12:32Z antanas 

 Adding full bibliography for 1576549--1576550.cif.
;
_cod_database_code 1576549
_shelx_shelxl_version_number 2019/3
_shelx_space_group_comment
;
The symmetry employed for this shelxl refinement is uniquely defined
by the following loop, which should always be used as a source of
symmetry information in preference to the above space-group names.
They are only intended as comments.
;
_shelx_estimated_absorpt_t_min 0.837
_shelx_estimated_absorpt_t_max 0.929

loop_
_space_group_symop_operation_xyz
'x, y, z'
'-y, x-y, z+2/3'
'-x+y, -x, z+1/3'

loop_
_atom_site_label
_atom_site_type_symbol
_atom_site_fract_x
_atom_site_fract_y
_atom_site_fract_z
_atom_site_U_iso_or_equiv
_atom_site_adp_type
_atom_site_occupancy
_atom_site_site_symmetry_order
_atom_site_calc_flag
_atom_site_refinement_flags_posn
_atom_site_refinement_flags_adp
_atom_site_refinement_flags_occupancy
_atom_site_disorder_assembly
_atom_site_disorder_group
Zn1 Zn 0.77388(6) 0.93566(7) 0.46520(2) 0.03045(15) Uani 1 1 d . U . . .
Zn2 Zn 0.55911(6) 0.82830(7) 0.52825(2) 0.03039(15) Uani 1 1 d . U . . .
C1 C 0.4119(6) 0.8695(6) 0.44664(18) 0.0298(11) Uani 1 1 d . . . . .
C2 C 0.5005(7) 1.0033(6) 0.4378(2) 0.0392(14) Uani 1 1 d . . . . .
H2 H 0.589611 1.030159 0.430506 0.047 Uiso 1 1 calc R U . . .
C3 C 0.4601(7) 1.0968(7) 0.4396(2) 0.0466(16) Uani 1 1 d . . . . .
H3 H 0.521703 1.187290 0.433693 0.056 Uiso 1 1 calc R U . . .
C4 C 0.3309(7) 1.0596(7) 0.4498(2) 0.0425(16) Uani 1 1 d . . . . .
H4 H 0.303417 1.124094 0.450602 0.051 Uiso 1 1 calc R U . . .
C5 C 0.2418(8) 0.9282(8) 0.4588(2) 0.0473(17) Uani 1 1 d . . . . .
H5 H 0.152503 0.901974 0.465623 0.057 Uiso 1 1 calc R U . . .
C6 C 0.2834(6) 0.8337(6) 0.45784(19) 0.0335(12) Uani 1 1 d . . . . .
H6 H 0.222697 0.744040 0.464968 0.040 Uiso 1 1 calc R U . . .
C7 C 0.4664(5) 0.7718(5) 0.44415(17) 0.0273(11) Uani 1 1 d . . . . .
C8 C 0.5059(6) 0.7665(6) 0.40025(17) 0.0311(11) Uani 1 1 d . . . . .
C9 C 0.4377(7) 0.7812(7) 0.3678(2) 0.0419(15) Uani 1 1 d . . . . .
H9 H 0.368244 0.800276 0.372502 0.050 Uiso 1 1 calc R U . . .
C10 C 0.4714(10) 0.7678(8) 0.3287(2) 0.056(2) Uani 1 1 d . . . . .
H10 H 0.425042 0.778607 0.306790 0.068 Uiso 1 1 calc R U . . .
C11 C 0.5710(9) 0.7390(8) 0.3212(2) 0.058(2) Uani 1 1 d . . . . .
H11 H 0.591610 0.727826 0.294369 0.070 Uiso 1 1 calc R U . . .
C12 C 0.6404(8) 0.7266(7) 0.3528(2) 0.0495(17) Uani 1 1 d . . . . .
H12 H 0.711132 0.709675 0.347796 0.059 Uiso 1 1 calc R U . . .
C13 C 0.6069(6) 0.7388(6) 0.39238(18) 0.0352(12) Uani 1 1 d . . . . .
H13 H 0.653894 0.728043 0.414103 0.042 Uiso 1 1 calc R U . . .
C14 C 0.3595(6) 0.6306(6) 0.45917(19) 0.0313(12) Uani 1 1 d . . . . .
H14 H 0.321800 0.641681 0.484975 0.038 Uiso 1 1 calc R U . . .
C15 C 0.2427(6) 0.5479(6) 0.4303(2) 0.0373(13) Uani 1 1 d . . . . .
H15A H 0.159505 0.492607 0.445525 0.045 Uiso 1 1 calc R U . . .
H15B H 0.228865 0.606458 0.411702 0.045 Uiso 1 1 calc R U . . .
C16 C 0.2845(7) 0.4608(6) 0.4073(2) 0.0399(15) Uani 1 1 d . . . . .
H16A H 0.206316 0.381295 0.396003 0.048 Uiso 1 1 calc R U . . .
H16B H 0.346852 0.511109 0.385263 0.048 Uiso 1 1 calc R U . . .
C17 C 0.3525(6) 0.4221(6) 0.4395(2) 0.0360(13) Uani 1 1 d . . . . .
H17A H 0.287302 0.340785 0.453966 0.043 Uiso 1 1 calc R U . . .
H17B H 0.421960 0.406868 0.427601 0.043 Uiso 1 1 calc R U . . .
C18 C 0.4546(5) 0.5297(6) 0.50374(17) 0.0284(11) Uani 1 1 d . . . . .
C19 C 0.4916(6) 0.3785(7) 0.5479(2) 0.0337(13) Uani 1 1 d . . . . .
C20 C 0.4042(7) 0.3813(8) 0.5816(2) 0.0432(15) Uani 1 1 d . . . . .
H20A H 0.419659 0.344220 0.606185 0.065 Uiso 1 1 calc R U . . .
H20B H 0.310459 0.328142 0.573839 0.065 Uiso 1 1 calc R U . . .
H20C H 0.426228 0.473317 0.586600 0.065 Uiso 1 1 calc R U . . .
C21 C 0.4642(7) 0.2392(6) 0.5404(2) 0.0423(15) Uani 1 1 d . . . . .
H21A H 0.486657 0.205877 0.564477 0.063 Uiso 1 1 calc R U . . .
H21B H 0.518375 0.239558 0.517710 0.063 Uiso 1 1 calc R U . . .
H21C H 0.369786 0.181507 0.534029 0.063 Uiso 1 1 calc R U . . .
C22 C 0.6386(6) 0.4726(6) 0.5555(2) 0.0366(13) Uani 1 1 d . . . . .
H22A H 0.663680 0.451390 0.581440 0.055 Uiso 1 1 calc R U . . .
H22B H 0.656248 0.564472 0.555960 0.055 Uiso 1 1 calc R U . . .
H22C H 0.690867 0.462801 0.534009 0.055 Uiso 1 1 calc R U . . .
C23 C 0.8666(5) 0.9721(5) 0.54945(18) 0.0284(11) Uani 1 1 d . . . . .
C24 C 0.9206(6) 1.1238(5) 0.54681(18) 0.0295(11) Uani 1 1 d . . . . .
C25 C 0.8327(7) 1.1696(6) 0.5558(2) 0.0400(14) Uani 1 1 d . . . . .
H25 H 0.743587 1.107689 0.563157 0.048 Uiso 1 1 calc R U . . .
C26 C 0.8734(7) 1.3038(7) 0.5542(2) 0.0465(16) Uani 1 1 d . . . . .
H26 H 0.812151 1.333035 0.560261 0.056 Uiso 1 1 calc R U . . .
C27 C 1.0016(7) 1.3945(7) 0.5440(2) 0.0433(16) Uani 1 1 d . . . . .
H27 H 1.029167 1.486512 0.543180 0.052 Uiso 1 1 calc R U . . .
C28 C 1.0907(8) 1.3532(8) 0.5349(2) 0.0484(17) Uani 1 1 d . . . . .
H28 H 1.179922 1.416589 0.528113 0.058 Uiso 1 1 calc R U . . .
C29 C 1.0494(6) 1.2167(6) 0.53557(19) 0.0324(12) Uani 1 1 d . . . . .
H29 H 1.110209 1.187969 0.528291 0.039 Uiso 1 1 calc R U . . .
C30 C 0.8270(6) 0.9272(6) 0.59318(18) 0.0318(11) Uani 1 1 d . . . . .
C31 C 0.8948(7) 1.0095(7) 0.6258(2) 0.0423(15) Uani 1 1 d . . . . .
H31 H 0.964328 1.097999 0.621118 0.051 Uiso 1 1 calc R U . . .
C32 C 0.8612(10) 0.9627(9) 0.6649(2) 0.055(2) Uani 1 1 d . . . . .
H32 H 0.907451 1.020267 0.686685 0.067 Uiso 1 1 calc R U . . .
C33 C 0.7624(9) 0.8349(9) 0.6725(2) 0.059(2) Uani 1 1 d . . . . .
H33 H 0.742707 0.803195 0.699429 0.070 Uiso 1 1 calc R U . . .
C34 C 0.6918(8) 0.7526(8) 0.6409(2) 0.0481(17) Uani 1 1 d . . . . .
H34 H 0.620449 0.665219 0.645959 0.058 Uiso 1 1 calc R U . . .
C35 C 0.7257(6) 0.7983(6) 0.60123(18) 0.0356(12) Uani 1 1 d . . . . .
H35 H 0.678819 0.740419 0.579534 0.043 Uiso 1 1 calc R U . . .
C36 C 0.9732(6) 0.9373(6) 0.53435(18) 0.0308(12) Uani 1 1 d . . . . .
H36 H 1.010872 0.986162 0.508556 0.037 Uiso 1 1 calc R U . . .
C37 C 1.0900(6) 0.9721(6) 0.5631(2) 0.0375(13) Uani 1 1 d . . . . .
H37A H 1.173275 0.999876 0.547984 0.045 Uiso 1 1 calc R U . . .
H37B H 1.103720 1.044458 0.581741 0.045 Uiso 1 1 calc R U . . .
C38 C 1.0478(7) 0.8433(7) 0.5861(2) 0.0422(16) Uani 1 1 d . . . . .
H38A H 0.984713 0.830980 0.607917 0.051 Uiso 1 1 calc R U . . .
H38B H 1.125781 0.842212 0.597703 0.051 Uiso 1 1 calc R U . . .
C39 C 0.9810(6) 0.7362(6) 0.5538(2) 0.0360(13) Uani 1 1 d . . . . .
H39A H 1.046845 0.721138 0.539333 0.043 Uiso 1 1 calc R U . . .
H39B H 0.911892 0.651158 0.565593 0.043 Uiso 1 1 calc R U . . .
C40 C 0.8784(5) 0.7416(5) 0.48982(17) 0.0289(11) Uani 1 1 d . . . . .
C41 C 0.8412(6) 0.5535(6) 0.4457(2) 0.0339(13) Uani 1 1 d . . . . .
C42 C 0.9289(7) 0.6435(7) 0.41188(19) 0.0427(15) Uani 1 1 d . . . . .
H42A H 0.914555 0.590431 0.387512 0.064 Uiso 1 1 calc R U . . .
H42B H 1.022529 0.685114 0.419910 0.064 Uiso 1 1 calc R U . . .
H42C H 0.906036 0.712635 0.406508 0.064 Uiso 1 1 calc R U . . .
C43 C 0.8687(7) 0.4417(7) 0.4533(2) 0.0420(15) Uani 1 1 d . . . . .
H43A H 0.845823 0.385622 0.429214 0.063 Uiso 1 1 calc R U . . .
H43B H 0.814897 0.388203 0.476019 0.063 Uiso 1 1 calc R U . . .
H43C H 0.963203 0.478545 0.459459 0.063 Uiso 1 1 calc R U . . .
C44 C 0.6945(6) 0.5002(6) 0.4381(2) 0.0361(13) Uani 1 1 d . . . . .
H44A H 0.668619 0.449931 0.412865 0.054 Uiso 1 1 calc R U . . .
H44B H 0.677307 0.574531 0.436261 0.054 Uiso 1 1 calc R U . . .
H44C H 0.642686 0.441660 0.460338 0.054 Uiso 1 1 calc R U . . .
C45 C 0.8841(9) 1.0748(8) 0.4265(3) 0.057(2) Uani 1 1 d . U . . .
H45A H 0.836236 1.053821 0.400470 0.068 Uiso 1 1 calc R U . . .
H45B H 0.894350 1.160222 0.436081 0.068 Uiso 1 1 calc R U . . .
C45' C 1.0169(11) 1.0930(11) 0.4194(4) 0.103(4) Uani 1 1 d . U . . .
H45C H 1.046368 1.127364 0.392181 0.154 Uiso 1 1 calc R U . . .
H45D H 1.013657 1.007394 0.422360 0.154 Uiso 1 1 calc R U . . .
H45E H 1.079554 1.156362 0.439068 0.154 Uiso 1 1 calc R U . . .
C46 C 0.4481(9) 0.8572(8) 0.5667(3) 0.058(2) Uani 1 1 d . U . . .
H46A H 0.495729 0.884392 0.592744 0.070 Uiso 1 1 calc R U . . .
H46B H 0.437803 0.932092 0.556935 0.070 Uiso 1 1 calc R U . . .
C46' C 0.3154(11) 0.7426(13) 0.5738(4) 0.098(4) Uani 1 1 d . U . . .
H46C H 0.283140 0.751222 0.600201 0.147 Uiso 1 1 calc R U . . .
H46D H 0.320047 0.660665 0.572922 0.147 Uiso 1 1 calc R U . . .
H46E H 0.254336 0.739468 0.552860 0.147 Uiso 1 1 calc R U . . .
N1 N 0.4119(4) 0.5394(5) 0.46675(15) 0.0274(10) Uani 1 1 d . . . . .
N2 N 0.9211(4) 0.7943(5) 0.52667(15) 0.0279(10) Uani 1 1 d . . . . .
O1 O 0.5771(4) 0.8179(4) 0.46943(12) 0.0293(9) Uani 1 1 d . . . . .
O2 O 0.7556(4) 0.9070(4) 0.52409(13) 0.0300(9) Uani 1 1 d . . . . .
O3 O 0.8448(4) 0.7926(4) 0.46297(12) 0.0312(8) Uani 1 1 d . . . . .
O4 O 0.8801(4) 0.6272(4) 0.48478(12) 0.0309(8) Uani 1 1 d . . . . .
O5 O 0.4882(4) 0.6145(4) 0.53050(12) 0.0310(8) Uani 1 1 d . . . . .
O6 O 0.4527(4) 0.4137(4) 0.50880(12) 0.0312(8) Uani 1 1 d . . . . .
C47 C 0.463(2) 1.169(2) 0.6671(7) 0.098(5) Uani 0.573(16) 1 d D U P A 1
H47 H 0.373198 1.099714 0.667848 0.117 Uiso 0.573(16) 1 calc R U P A 1
C48 C 0.498(2) 1.294(2) 0.6807(10) 0.103(5) Uani 0.573(16) 1 d D U P A 1
H48 H 0.431486 1.309237 0.691691 0.123 Uiso 0.573(16) 1 calc R U P A 1
C49 C 0.625(2) 1.396(2) 0.6789(13) 0.101(5) Uani 0.573(16) 1 d D U P A 1
H49 H 0.647363 1.481705 0.688620 0.121 Uiso 0.573(16) 1 calc R U P A 1
C50 C 0.721(2) 1.373(2) 0.6626(12) 0.095(5) Uani 0.573(16) 1 d D U P A 1
C51 C 0.691(2) 1.250(2) 0.6503(7) 0.083(4) Uani 0.573(16) 1 d D U P A 1
H51 H 0.759063 1.234756 0.640277 0.100 Uiso 0.573(16) 1 calc R U P A 1
C52 C 0.561(3) 1.145(2) 0.6523(8) 0.106(5) Uani 0.573(16) 1 d D U P A 1
H52 H 0.539361 1.058706 0.643690 0.127 Uiso 0.573(16) 1 calc R U P A 1
C53 C 0.840(2) 1.501(2) 0.6630(8) 0.104(7) Uani 0.573(16) 1 d D U P A 1
H53A H 0.910836 1.494582 0.677299 0.157 Uiso 0.573(16) 1 calc R U P A 1
H53B H 0.822712 1.565320 0.676686 0.157 Uiso 0.573(16) 1 calc R U P A 1
H53C H 0.868786 1.530289 0.635303 0.157 Uiso 0.573(16) 1 calc R U P A 1
C47' C 0.495(3) 1.252(3) 0.6760(12) 0.098(6) Uani 0.427(16) 1 d D U P A 2
H47' H 0.410720 1.233487 0.685850 0.118 Uiso 0.427(16) 1 calc R U P A 2
C48' C 0.598(3) 1.379(3) 0.6763(14) 0.085(5) Uani 0.427(16) 1 d D U P A 2
H48' H 0.583275 1.448428 0.684572 0.102 Uiso 0.427(16) 1 calc R U P A 2
C49' C 0.727(3) 1.409(3) 0.6646(13) 0.093(6) Uani 0.427(16) 1 d D U P A 2
H49' H 0.800405 1.496407 0.667249 0.112 Uiso 0.427(16) 1 calc R U P A 2
C50' C 0.743(2) 1.305(3) 0.6487(9) 0.087(5) Uani 0.427(16) 1 d D U P A 2
H50' H 0.828215 1.322420 0.639729 0.104 Uiso 0.427(16) 1 calc R U P A 2
C51' C 0.634(3) 1.178(3) 0.6463(8) 0.090(5) Uani 0.427(16) 1 d D U P A 2
H51' H 0.643129 1.109395 0.633831 0.108 Uiso 0.427(16) 1 calc R U P A 2
C52' C 0.512(3) 1.148(2) 0.6615(9) 0.089(6) Uani 0.427(16) 1 d D U P A 2
C53' C 0.398(4) 1.021(3) 0.6617(12) 0.134(12) Uani 0.427(16) 1 d D U P A 2
H53D H 0.415767 0.959242 0.646771 0.201 Uiso 0.427(16) 1 calc R U P A 2
H53E H 0.323937 1.025787 0.648832 0.201 Uiso 0.427(16) 1 calc R U P A 2
H53F H 0.373675 0.990510 0.689457 0.201 Uiso 0.427(16) 1 calc R U P A 2

loop_
_atom_site_aniso_label
_atom_site_aniso_U_11
_atom_site_aniso_U_22
_atom_site_aniso_U_33
_atom_site_aniso_U_23
_atom_site_aniso_U_13
_atom_site_aniso_U_12
Zn1 0.0264(3) 0.0301(3) 0.0321(3) 0.0066(3) 0.0058(3) 0.0120(3)
Zn2 0.0263(3) 0.0323(3) 0.0319(3) -0.0004(3) 0.0058(3) 0.0142(3)
C1 0.030(3) 0.027(3) 0.034(3) 0.001(2) -0.002(2) 0.016(2)
C2 0.037(3) 0.034(3) 0.046(4) 0.001(3) 0.004(3) 0.017(3)
C3 0.050(4) 0.027(3) 0.063(5) -0.005(3) 0.002(3) 0.020(3)
C4 0.049(4) 0.044(4) 0.048(4) -0.010(3) -0.006(3) 0.034(3)
C5 0.042(4) 0.060(4) 0.040(4) -0.009(3) -0.005(3) 0.026(4)
C6 0.032(3) 0.031(3) 0.040(3) -0.001(2) -0.002(2) 0.018(2)
C7 0.023(3) 0.030(3) 0.030(3) 0.002(2) 0.002(2) 0.014(2)
C8 0.035(3) 0.029(3) 0.031(3) 0.002(2) 0.003(2) 0.017(2)
C9 0.057(4) 0.041(3) 0.036(4) 0.003(3) 0.000(3) 0.031(3)
C10 0.087(6) 0.060(5) 0.031(4) 0.002(3) -0.004(4) 0.044(5)
C11 0.087(6) 0.062(5) 0.030(4) 0.003(3) 0.015(4) 0.040(5)
C12 0.061(4) 0.049(4) 0.044(4) 0.000(3) 0.018(3) 0.031(4)
C13 0.038(3) 0.036(3) 0.034(3) 0.003(2) 0.004(2) 0.020(3)
C14 0.031(3) 0.031(3) 0.034(3) 0.003(2) 0.000(2) 0.018(2)
C15 0.031(3) 0.034(3) 0.048(4) 0.004(3) -0.008(3) 0.016(3)
C16 0.043(3) 0.030(3) 0.042(4) -0.002(3) -0.012(3) 0.015(3)
C17 0.040(3) 0.027(3) 0.040(3) -0.004(2) -0.005(3) 0.017(3)
C18 0.024(3) 0.031(3) 0.030(3) 0.005(2) 0.006(2) 0.014(2)
C19 0.037(3) 0.039(3) 0.028(3) 0.007(3) 0.000(2) 0.021(3)
C20 0.041(3) 0.058(4) 0.035(3) 0.014(3) 0.010(3) 0.028(3)
C21 0.050(4) 0.034(3) 0.042(4) 0.008(3) -0.003(3) 0.021(3)
C22 0.034(3) 0.036(3) 0.043(3) 0.000(3) -0.006(3) 0.020(3)
C23 0.024(3) 0.024(3) 0.033(3) 0.002(2) 0.002(2) 0.009(2)
C24 0.030(3) 0.026(3) 0.033(3) -0.002(2) -0.003(2) 0.014(2)
C25 0.037(3) 0.037(3) 0.048(4) 0.005(3) 0.006(3) 0.020(3)
C26 0.051(4) 0.039(3) 0.062(5) 0.006(3) -0.001(3) 0.031(3)
C27 0.052(4) 0.029(3) 0.047(4) 0.002(3) -0.005(3) 0.019(3)
C28 0.045(4) 0.048(4) 0.041(4) 0.004(3) -0.003(3) 0.015(3)
C29 0.032(3) 0.025(3) 0.041(3) 0.000(2) -0.001(2) 0.015(2)
C30 0.034(3) 0.032(3) 0.032(3) 0.001(2) 0.004(2) 0.018(2)
C31 0.055(4) 0.036(3) 0.038(4) -0.003(3) 0.001(3) 0.024(3)
C32 0.084(6) 0.059(5) 0.034(4) -0.006(3) -0.004(4) 0.044(5)
C33 0.086(6) 0.068(5) 0.033(4) 0.011(3) 0.014(4) 0.047(5)
C34 0.059(4) 0.049(4) 0.043(4) 0.015(3) 0.014(3) 0.032(4)
C35 0.037(3) 0.036(3) 0.032(3) 0.000(2) 0.003(2) 0.017(3)
C36 0.032(3) 0.029(3) 0.032(3) -0.003(2) -0.002(2) 0.015(2)
C37 0.032(3) 0.032(3) 0.047(4) -0.012(3) -0.009(3) 0.015(2)
C38 0.046(4) 0.048(4) 0.044(4) -0.010(3) -0.012(3) 0.032(3)
C39 0.039(3) 0.033(3) 0.040(3) -0.001(2) -0.003(3) 0.022(3)
C40 0.023(3) 0.027(3) 0.032(3) 0.000(2) 0.005(2) 0.009(2)
C41 0.036(3) 0.034(3) 0.029(3) -0.006(2) 0.001(2) 0.016(3)
C42 0.041(3) 0.041(3) 0.034(3) -0.004(3) 0.010(3) 0.012(3)
C43 0.050(4) 0.044(4) 0.041(4) -0.009(3) -0.001(3) 0.030(3)
C44 0.033(3) 0.030(3) 0.043(3) -0.004(2) -0.005(3) 0.014(2)
C45 0.057(4) 0.052(4) 0.058(5) 0.027(3) 0.020(4) 0.024(3)
C45' 0.090(8) 0.073(7) 0.116(9) 0.024(6) 0.073(7) 0.018(6)
C46 0.056(4) 0.058(5) 0.062(5) -0.008(4) 0.022(4) 0.030(4)
C46' 0.087(7) 0.123(9) 0.103(8) 0.039(7) 0.063(7) 0.067(7)
N1 0.025(2) 0.021(2) 0.033(3) -0.0002(19) -0.0008(18) 0.0093(18)
N2 0.026(2) 0.028(2) 0.033(3) -0.0007(19) 0.0001(18) 0.016(2)
O1 0.0196(18) 0.039(2) 0.028(2) 0.0029(16) 0.0015(15) 0.0138(17)
O2 0.0198(18) 0.030(2) 0.031(2) -0.0012(16) 0.0013(15) 0.0056(15)
O3 0.032(2) 0.031(2) 0.031(2) 0.0017(16) 0.0019(16) 0.0160(17)
O4 0.033(2) 0.031(2) 0.031(2) -0.0018(16) 0.0004(16) 0.0187(17)
O5 0.032(2) 0.032(2) 0.031(2) -0.0008(16) 0.0016(16) 0.0171(17)
O6 0.035(2) 0.0260(19) 0.031(2) 0.0031(15) 0.0008(16) 0.0141(17)
C47 0.123(8) 0.114(8) 0.065(7) 0.014(7) -0.009(7) 0.067(7)
C48 0.134(8) 0.117(8) 0.064(7) 0.012(7) -0.009(7) 0.067(7)
C49 0.124(8) 0.124(8) 0.064(7) 0.010(7) -0.003(7) 0.070(7)
C50 0.126(8) 0.115(8) 0.058(7) 0.013(7) -0.011(6) 0.070(6)
C51 0.119(8) 0.100(8) 0.053(6) 0.002(7) -0.004(7) 0.071(6)
C52 0.130(9) 0.123(8) 0.067(7) 0.007(7) -0.011(7) 0.066(7)
C53 0.124(15) 0.117(15) 0.067(9) 0.024(11) -0.015(11) 0.057(11)
C47' 0.133(9) 0.124(10) 0.053(8) 0.014(9) -0.007(8) 0.075(8)
C48' 0.115(9) 0.123(9) 0.043(8) 0.010(8) -0.002(8) 0.079(8)
C49' 0.126(9) 0.126(9) 0.043(7) 0.019(9) -0.014(8) 0.075(8)
C50' 0.120(9) 0.119(9) 0.049(7) 0.009(8) -0.006(8) 0.080(8)
C51' 0.115(9) 0.126(9) 0.045(7) 0.014(8) -0.007(8) 0.073(8)
C52' 0.115(9) 0.128(9) 0.051(8) 0.014(8) -0.005(8) 0.080(8)
C53' 0.17(2) 0.131(19) 0.085(15) 0.005(15) 0.010(17) 0.062(17)

loop_
_atom_type_symbol
_atom_type_description
_atom_type_scat_dispersion_real
_atom_type_scat_dispersion_imag
_atom_type_scat_source
C C 0.0033 0.0016 'International Tables Vol C Tables 4.2.6.8 and 6.1.1.4'
H H 0.0000 0.0000 'International Tables Vol C Tables 4.2.6.8 and 6.1.1.4'
N N 0.0061 0.0033 'International Tables Vol C Tables 4.2.6.8 and 6.1.1.4'
O O 0.0106 0.0060 'International Tables Vol C Tables 4.2.6.8 and 6.1.1.4'
Zn Zn 0.2839 1.4301 'International Tables Vol C Tables 4.2.6.8 and 6.1.1.4'

loop_
_geom_angle_atom_site_label_1
_geom_angle_atom_site_label_2
_geom_angle_atom_site_label_3
_geom_angle
_geom_angle_site_symmetry_1
_geom_angle_site_symmetry_3
_geom_angle_publ_flag
C45 Zn1 O2 139.4(3) . . ?
C45 Zn1 O1 131.5(3) . . ?
O2 Zn1 O1 79.93(16) . . ?
C45 Zn1 O3 105.3(3) . . ?
O2 Zn1 O3 87.44(15) . . ?
O1 Zn1 O3 102.61(17) . . ?
C45 Zn1 Zn2 149.7(3) . . ?
O2 Zn1 Zn2 40.92(11) . . ?
O1 Zn1 Zn2 40.51(12) . . ?
O3 Zn1 Zn2 104.90(11) . . ?
C46 Zn2 O1 139.0(3) . . ?
C46 Zn2 O2 131.8(3) . . ?
O1 Zn2 O2 80.06(16) . . ?
C46 Zn2 O5 105.4(3) . . ?
O1 Zn2 O5 87.47(15) . . ?
O2 Zn2 O5 102.55(16) . . ?
C46 Zn2 Zn1 149.7(3) . . ?
O1 Zn2 Zn1 40.98(11) . . ?
O2 Zn2 Zn1 40.58(12) . . ?
O5 Zn2 Zn1 104.90(11) . . ?
C6 C1 C2 118.3(5) . . ?
C6 C1 C7 124.5(5) . . ?
C2 C1 C7 117.2(5) . . ?
C3 C2 C1 120.8(6) . . ?
C3 C2 H2 119.6 . . ?
C1 C2 H2 119.6 . . ?
C4 C3 C2 120.5(6) . . ?
C4 C3 H3 119.7 . . ?
C2 C3 H3 119.7 . . ?
C3 C4 C5 119.7(6) . . ?
C3 C4 H4 120.1 . . ?
C5 C4 H4 120.1 . . ?
C4 C5 C6 119.8(7) . . ?
C4 C5 H5 120.1 . . ?
C6 C5 H5 120.1 . . ?
C1 C6 C5 120.8(6) . . ?
C1 C6 H6 119.6 . . ?
C5 C6 H6 119.6 . . ?
O1 C7 C8 110.4(4) . . ?
O1 C7 C1 108.7(4) . . ?
C8 C7 C1 108.5(5) . . ?
O1 C7 C14 107.8(4) . . ?
C8 C7 C14 110.9(5) . . ?
C1 C7 C14 110.5(5) . . ?
C13 C8 C9 118.6(6) . . ?
C13 C8 C7 119.4(5) . . ?
C9 C8 C7 121.9(5) . . ?
C10 C9 C8 120.1(7) . . ?
C10 C9 H9 120.0 . . ?
C8 C9 H9 120.0 . . ?
C11 C10 C9 120.9(7) . . ?
C11 C10 H10 119.6 . . ?
C9 C10 H10 119.6 . . ?
C12 C11 C10 119.7(7) . . ?
C12 C11 H11 120.2 . . ?
C10 C11 H11 120.2 . . ?
C11 C12 C13 120.1(7) . . ?
C11 C12 H12 120.0 . . ?
C13 C12 H12 120.0 . . ?
C8 C13 C12 120.7(6) . . ?
C8 C13 H13 119.6 . . ?
C12 C13 H13 119.6 . . ?
N1 C14 C15 102.0(5) . . ?
N1 C14 C7 114.2(5) . . ?
C15 C14 C7 116.4(5) . . ?
N1 C14 H14 107.9 . . ?
C15 C14 H14 107.9 . . ?
C7 C14 H14 107.9 . . ?
C16 C15 C14 104.6(5) . . ?
C16 C15 H15A 110.8 . . ?
C14 C15 H15A 110.8 . . ?
C16 C15 H15B 110.8 . . ?
C14 C15 H15B 110.8 . . ?
H15A C15 H15B 108.9 . . ?
C17 C16 C15 103.1(5) . . ?
C17 C16 H16A 111.1 . . ?
C15 C16 H16A 111.1 . . ?
C17 C16 H16B 111.1 . . ?
C15 C16 H16B 111.1 . . ?
H16A C16 H16B 109.1 . . ?
N1 C17 C16 103.2(5) . . ?
N1 C17 H17A 111.1 . . ?
C16 C17 H17A 111.1 . . ?
N1 C17 H17B 111.1 . . ?
C16 C17 H17B 111.1 . . ?
H17A C17 H17B 109.1 . . ?
O5 C18 O6 123.2(5) . . ?
O5 C18 N1 124.8(5) . . ?
O6 C18 N1 111.9(5) . . ?
O6 C19 C21 102.6(5) . . ?
O6 C19 C22 109.4(5) . . ?
C21 C19 C22 111.0(5) . . ?
O6 C19 C20 109.8(5) . . ?
C21 C19 C20 111.1(6) . . ?
C22 C19 C20 112.5(6) . . ?
C19 C20 H20A 109.5 . . ?
C19 C20 H20B 109.5 . . ?
H20A C20 H20B 109.5 . . ?
C19 C20 H20C 109.5 . . ?
H20A C20 H20C 109.5 . . ?
H20B C20 H20C 109.5 . . ?
C19 C21 H21A 109.5 . . ?
C19 C21 H21B 109.5 . . ?
H21A C21 H21B 109.5 . . ?
C19 C21 H21C 109.5 . . ?
H21A C21 H21C 109.5 . . ?
H21B C21 H21C 109.5 . . ?
C19 C22 H22A 109.5 . . ?
C19 C22 H22B 109.5 . . ?
H22A C22 H22B 109.5 . . ?
C19 C22 H22C 109.5 . . ?
H22A C22 H22C 109.5 . . ?
H22B C22 H22C 109.5 . . ?
O2 C23 C30 110.3(5) . . ?
O2 C23 C24 108.7(4) . . ?
C30 C23 C24 108.8(5) . . ?
O2 C23 C36 107.5(5) . . ?
C30 C23 C36 110.9(5) . . ?
C24 C23 C36 110.7(5) . . ?
C29 C24 C25 118.0(5) . . ?
C29 C24 C23 124.5(5) . . ?
C25 C24 C23 117.6(5) . . ?
C26 C25 C24 121.1(6) . . ?
C26 C25 H25 119.5 . . ?
C24 C25 H25 119.5 . . ?
C27 C26 C25 120.2(6) . . ?
C27 C26 H26 119.9 . . ?
C25 C26 H26 119.9 . . ?
C26 C27 C28 120.4(7) . . ?
C26 C27 H27 119.8 . . ?
C28 C27 H27 119.8 . . ?
C27 C28 C29 119.8(7) . . ?
C27 C28 H28 120.1 . . ?
C29 C28 H28 120.1 . . ?
C24 C29 C28 120.5(6) . . ?
C24 C29 H29 119.8 . . ?
C28 C29 H29 119.8 . . ?
C35 C30 C31 118.1(6) . . ?
C35 C30 C23 119.8(5) . . ?
C31 C30 C23 122.1(5) . . ?
C32 C31 C30 120.5(7) . . ?
C32 C31 H31 119.8 . . ?
C30 C31 H31 119.8 . . ?
C33 C32 C31 121.2(8) . . ?
C33 C32 H32 119.4 . . ?
C31 C32 H32 119.4 . . ?
C32 C33 C34 119.5(7) . . ?
C32 C33 H33 120.3 . . ?
C34 C33 H33 120.3 . . ?
C33 C34 C35 119.8(7) . . ?
C33 C34 H34 120.1 . . ?
C35 C34 H34 120.1 . . ?
C30 C35 C34 121.0(6) . . ?
C30 C35 H35 119.5 . . ?
C34 C35 H35 119.5 . . ?
N2 C36 C37 102.4(5) . . ?
N2 C36 C23 114.4(5) . . ?
C37 C36 C23 116.1(5) . . ?
N2 C36 H36 107.8 . . ?
C37 C36 H36 107.8 . . ?
C23 C36 H36 107.8 . . ?
C38 C37 C36 104.2(5) . . ?
C38 C37 H37A 110.9 . . ?
C36 C37 H37A 110.9 . . ?
C38 C37 H37B 110.9 . . ?
C36 C37 H37B 110.9 . . ?
H37A C37 H37B 108.9 . . ?
C37 C38 C39 103.3(6) . . ?
C37 C38 H38A 111.1 . . ?
C39 C38 H38A 111.1 . . ?
C37 C38 H38B 111.1 . . ?
C39 C38 H38B 111.1 . . ?
H38A C38 H38B 109.1 . . ?
N2 C39 C38 102.6(5) . . ?
N2 C39 H39A 111.2 . . ?
C38 C39 H39A 111.2 . . ?
N2 C39 H39B 111.2 . . ?
C38 C39 H39B 111.2 . . ?
H39A C39 H39B 109.2 . . ?
O3 C40 N2 124.8(5) . . ?
O3 C40 O4 123.0(5) . . ?
N2 C40 O4 112.1(5) . . ?
O4 C41 C43 102.4(5) . . ?
O4 C41 C44 109.5(5) . . ?
C43 C41 C44 110.8(5) . . ?
O4 C41 C42 109.9(5) . . ?
C43 C41 C42 110.9(6) . . ?
C44 C41 C42 112.8(6) . . ?
C41 C42 H42A 109.5 . . ?
C41 C42 H42B 109.5 . . ?
H42A C42 H42B 109.5 . . ?
C41 C42 H42C 109.5 . . ?
H42A C42 H42C 109.5 . . ?
H42B C42 H42C 109.5 . . ?
C41 C43 H43A 109.5 . . ?
C41 C43 H43B 109.5 . . ?
H43A C43 H43B 109.5 . . ?
C41 C43 H43C 109.5 . . ?
H43A C43 H43C 109.5 . . ?
H43B C43 H43C 109.5 . . ?
C41 C44 H44A 109.5 . . ?
C41 C44 H44B 109.5 . . ?
H44A C44 H44B 109.5 . . ?
C41 C44 H44C 109.5 . . ?
H44A C44 H44C 109.5 . . ?
H44B C44 H44C 109.5 . . ?
C45' C45 Zn1 115.4(7) . . ?
C45' C45 H45A 108.4 . . ?
Zn1 C45 H45A 108.4 . . ?
C45' C45 H45B 108.4 . . ?
Zn1 C45 H45B 108.4 . . ?
H45A C45 H45B 107.5 . . ?
C45 C45' H45C 109.5 . . ?
C45 C45' H45D 109.5 . . ?
H45C C45' H45D 109.5 . . ?
C45 C45' H45E 109.5 . . ?
H45C C45' H45E 109.5 . . ?
H45D C45' H45E 109.5 . . ?
C46' C46 Zn2 115.6(6) . . ?
C46' C46 H46A 108.4 . . ?
Zn2 C46 H46A 108.4 . . ?
C46' C46 H46B 108.4 . . ?
Zn2 C46 H46B 108.4 . . ?
H46A C46 H46B 107.4 . . ?
C46 C46' H46C 109.5 . . ?
C46 C46' H46D 109.5 . . ?
H46C C46' H46D 109.5 . . ?
C46 C46' H46E 109.5 . . ?
H46C C46' H46E 109.5 . . ?
H46D C46' H46E 109.5 . . ?
C18 N1 C14 120.8(5) . . ?
C18 N1 C17 120.0(5) . . ?
C14 N1 C17 112.5(5) . . ?
C40 N2 C36 121.2(5) . . ?
C40 N2 C39 119.6(5) . . ?
C36 N2 C39 112.5(5) . . ?
C7 O1 Zn2 120.8(3) . . ?
C7 O1 Zn1 137.5(4) . . ?
Zn2 O1 Zn1 98.50(18) . . ?
C23 O2 Zn1 120.7(3) . . ?
C23 O2 Zn2 137.5(4) . . ?
Zn1 O2 Zn2 98.50(18) . . ?
C40 O3 Zn1 131.7(4) . . ?
C40 O4 C41 121.5(5) . . ?
C18 O5 Zn2 131.9(4) . . ?
C18 O6 C19 121.6(5) . . ?
C48 C47 C52 119.3(15) . . ?
C48 C47 H47 120.3 . . ?
C52 C47 H47 120.3 . . ?
C49 C48 C47 121.9(15) . . ?
C49 C48 H48 119.1 . . ?
C47 C48 H48 119.1 . . ?
C48 C49 C50 118.5(15) . . ?
C48 C49 H49 120.8 . . ?
C50 C49 H49 120.8 . . ?
C51 C50 C49 121.0(14) . . ?
C51 C50 C53 135(2) . . ?
C49 C50 C53 104(2) . . ?
C50 C51 C52 120.2(15) . . ?
C50 C51 H51 119.9 . . ?
C52 C51 H51 119.9 . . ?
C47 C52 C51 119.0(15) . . ?
C47 C52 H52 120.5 . . ?
C51 C52 H52 120.5 . . ?
C50 C53 H53A 109.5 . . ?
C50 C53 H53B 109.5 . . ?
H53A C53 H53B 109.5 . . ?
C50 C53 H53C 109.5 . . ?
H53A C53 H53C 109.5 . . ?
H53B C53 H53C 109.5 . . ?
C48' C47' C52' 120.7(16) . . ?
C48' C47' H47' 119.6 . . ?
C52' C47' H47' 119.6 . . ?
C47' C48' C49' 121.3(16) . . ?
C47' C48' H48' 119.3 . . ?
C49' C48' H48' 119.3 . . ?
C48' C49' C50' 118.1(15) . . ?
C48' C49' H49' 121.0 . . ?
C50' C49' H49' 121.0 . . ?
C51' C50' C49' 119.0(15) . . ?
C51' C50' H50' 120.5 . . ?
C49' C50' H50' 120.5 . . ?
C52' C51' C50' 121.8(16) . . ?
C52' C51' H51' 119.1 . . ?
C50' C51' H51' 119.1 . . ?
C51' C52' C47' 118.6(15) . . ?
C51' C52' C53' 125(2) . . ?
C47' C52' C53' 116(2) . . ?
C52' C53' H53D 109.5 . . ?
C52' C53' H53E 109.5 . . ?
H53D C53' H53E 109.5 . . ?
C52' C53' H53F 109.5 . . ?
H53D C53' H53F 109.5 . . ?
H53E C53' H53F 109.5 . . ?

loop_
_geom_bond_atom_site_label_1
_geom_bond_atom_site_label_2
_geom_bond_distance
_geom_bond_site_symmetry_2
_geom_bond_publ_flag
Zn1 C45 1.959(7) . ?
Zn1 O2 1.979(4) . ?
Zn1 O1 1.995(4) . ?
Zn1 O3 2.193(4) . ?
Zn1 Zn2 3.0090(8) . ?
Zn2 C46 1.959(7) . ?
Zn2 O1 1.976(4) . ?
Zn2 O2 1.993(4) . ?
Zn2 O5 2.191(4) . ?
C1 C6 1.384(8) . ?
C1 C2 1.399(8) . ?
C1 C7 1.552(7) . ?
C2 C3 1.383(9) . ?
C2 H2 0.9500 . ?
C3 C4 1.379(10) . ?
C3 H3 0.9500 . ?
C4 C5 1.381(11) . ?
C4 H4 0.9500 . ?
C5 C6 1.403(9) . ?
C5 H5 0.9500 . ?
C6 H6 0.9500 . ?
C7 O1 1.399(7) . ?
C7 C8 1.540(8) . ?
C7 C14 1.563(8) . ?
C8 C13 1.388(8) . ?
C8 C9 1.397(9) . ?
C9 C10 1.388(10) . ?
C9 H9 0.9500 . ?
C10 C11 1.377(12) . ?
C10 H10 0.9500 . ?
C11 C12 1.375(12) . ?
C11 H11 0.9500 . ?
C12 C13 1.398(9) . ?
C12 H12 0.9500 . ?
C13 H13 0.9500 . ?
C14 N1 1.483(7) . ?
C14 C15 1.542(8) . ?
C14 H14 1.0000 . ?
C15 C16 1.528(9) . ?
C15 H15A 0.9900 . ?
C15 H15B 0.9900 . ?
C16 C17 1.524(9) . ?
C16 H16A 0.9900 . ?
C16 H16B 0.9900 . ?
C17 N1 1.487(7) . ?
C17 H17A 0.9900 . ?
C17 H17B 0.9900 . ?
C18 O5 1.236(7) . ?
C18 O6 1.347(7) . ?
C18 N1 1.351(7) . ?
C19 O6 1.498(7) . ?
C19 C21 1.505(9) . ?
C19 C22 1.519(9) . ?
C19 C20 1.523(9) . ?
C20 H20A 0.9800 . ?
C20 H20B 0.9800 . ?
C20 H20C 0.9800 . ?
C21 H21A 0.9800 . ?
C21 H21B 0.9800 . ?
C21 H21C 0.9800 . ?
C22 H22A 0.9800 . ?
C22 H22B 0.9800 . ?
C22 H22C 0.9800 . ?
C23 O2 1.403(7) . ?
C23 C30 1.535(8) . ?
C23 C24 1.547(7) . ?
C23 C36 1.564(8) . ?
C24 C29 1.388(8) . ?
C24 C25 1.400(8) . ?
C25 C26 1.384(9) . ?
C25 H25 0.9500 . ?
C26 C27 1.368(10) . ?
C26 H26 0.9500 . ?
C27 C28 1.373(11) . ?
C27 H27 0.9500 . ?
C28 C29 1.408(9) . ?
C28 H28 0.9500 . ?
C29 H29 0.9500 . ?
C30 C35 1.390(8) . ?
C30 C31 1.398(9) . ?
C31 C32 1.386(10) . ?
C31 H31 0.9500 . ?
C32 C33 1.371(13) . ?
C32 H32 0.9500 . ?
C33 C34 1.382(12) . ?
C33 H33 0.9500 . ?
C34 C35 1.402(9) . ?
C34 H34 0.9500 . ?
C35 H35 0.9500 . ?
C36 N2 1.477(7) . ?
C36 C37 1.540(8) . ?
C36 H36 1.0000 . ?
C37 C38 1.524(9) . ?
C37 H37A 0.9900 . ?
C37 H37B 0.9900 . ?
C38 C39 1.527(9) . ?
C38 H38A 0.9900 . ?
C38 H38B 0.9900 . ?
C39 N2 1.491(7) . ?
C39 H39A 0.9900 . ?
C39 H39B 0.9900 . ?
C40 O3 1.237(7) . ?
C40 N2 1.348(7) . ?
C40 O4 1.348(7) . ?
C41 O4 1.496(8) . ?
C41 C43 1.504(9) . ?
C41 C44 1.513(9) . ?
C41 C42 1.525(9) . ?
C42 H42A 0.9800 . ?
C42 H42B 0.9800 . ?
C42 H42C 0.9800 . ?
C43 H43A 0.9800 . ?
C43 H43B 0.9800 . ?
C43 H43C 0.9800 . ?
C44 H44A 0.9800 . ?
C44 H44B 0.9800 . ?
C44 H44C 0.9800 . ?
C45 C45' 1.467(14) . ?
C45 H45A 0.9900 . ?
C45 H45B 0.9900 . ?
C45' H45C 0.9800 . ?
C45' H45D 0.9800 . ?
C45' H45E 0.9800 . ?
C46 C46' 1.465(14) . ?
C46 H46A 0.9900 . ?
C46 H46B 0.9900 . ?
C46' H46C 0.9800 . ?
C46' H46D 0.9800 . ?
C46' H46E 0.9800 . ?
C47 C48 1.37(2) . ?
C47 C52 1.38(2) . ?
C47 H47 0.9500 . ?
C48 C49 1.35(2) . ?
C48 H48 0.9500 . ?
C49 C50 1.39(2) . ?
C49 H49 0.9500 . ?
C50 C51 1.35(2) . ?
C50 C53 1.44(2) . ?
C51 C52 1.39(2) . ?
C51 H51 0.9500 . ?
C52 H52 0.9500 . ?
C53 H53A 0.9800 . ?
C53 H53B 0.9800 . ?
C53 H53C 0.9800 . ?
C47' C48' 1.35(2) . ?
C47' C52' 1.40(2) . ?
C47' H47' 0.9500 . ?
C48' C49' 1.41(2) . ?
C48' H48' 0.9500 . ?
C49' C50' 1.41(2) . ?
C49' H49' 0.9500 . ?
C50' C51' 1.39(2) . ?
C50' H50' 0.9500 . ?
C51' C52' 1.38(2) . ?
C51' H51' 0.9500 . ?
C52' C53' 1.40(3) . ?
C53' H53D 0.9800 . ?
C53' H53E 0.9800 . ?
C53' H53F 0.9800 . ?

loop_
_geom_hbond_atom_site_label_D
_geom_hbond_atom_site_label_H
_geom_hbond_atom_site_label_A
_geom_hbond_distance_DH
_geom_hbond_distance_HA
_geom_hbond_distance_DA
_geom_hbond_angle_DHA
_geom_hbond_site_symmetry_A
_geom_hbond_publ_flag
C20 H20C O5 0.98 2.35 2.920(8) 116.7 . yes
C22 H22C O4 0.98 2.64 3.402(8) 135.1 . yes
C22 H22B O5 0.98 2.45 3.054(7) 119.7 . yes
C42 H42C O3 0.98 2.36 2.920(8) 115.9 . yes
C44 H44C O6 0.98 2.62 3.404(8) 137.5 . yes
C44 H44B O3 0.98 2.46 3.054(7) 118.6 . yes

loop_
_geom_torsion_atom_site_label_1
_geom_torsion_atom_site_label_2
_geom_torsion_atom_site_label_3
_geom_torsion_atom_site_label_4
_geom_torsion
_geom_torsion_site_symmetry_1
_geom_torsion_site_symmetry_2
_geom_torsion_site_symmetry_3
_geom_torsion_site_symmetry_4
_geom_torsion_publ_flag
C6 C1 C2 C3 -1.1(10) . . . . ?
C7 C1 C2 C3 -179.6(6) . . . . ?
C1 C2 C3 C4 -0.5(11) . . . . ?
C2 C3 C4 C5 0.8(12) . . . . ?
C3 C4 C5 C6 0.5(11) . . . . ?
C2 C1 C6 C5 2.4(9) . . . . ?
C7 C1 C6 C5 -179.2(6) . . . . ?
C4 C5 C6 C1 -2.2(10) . . . . ?
C6 C1 C7 O1 -122.4(6) . . . . ?
C2 C1 C7 O1 56.1(7) . . . . ?
C6 C1 C7 C8 117.5(6) . . . . ?
C2 C1 C7 C8 -64.1(7) . . . . ?
C6 C1 C7 C14 -4.3(8) . . . . ?
C2 C1 C7 C14 174.1(5) . . . . ?
O1 C7 C8 C13 32.1(7) . . . . ?
C1 C7 C8 C13 151.2(5) . . . . ?
C14 C7 C8 C13 -87.3(6) . . . . ?
O1 C7 C8 C9 -151.7(6) . . . . ?
C1 C7 C8 C9 -32.6(7) . . . . ?
C14 C7 C8 C9 88.9(7) . . . . ?
C13 C8 C9 C10 0.1(10) . . . . ?
C7 C8 C9 C10 -176.1(6) . . . . ?
C8 C9 C10 C11 0.5(12) . . . . ?
C9 C10 C11 C12 -1.6(13) . . . . ?
C10 C11 C12 C13 2.1(12) . . . . ?
C9 C8 C13 C12 0.4(9) . . . . ?
C7 C8 C13 C12 176.7(6) . . . . ?
C11 C12 C13 C8 -1.5(11) . . . . ?
O1 C7 C14 N1 -48.1(6) . . . . ?
C8 C7 C14 N1 72.9(6) . . . . ?
C1 C7 C14 N1 -166.7(5) . . . . ?
O1 C7 C14 C15 -166.6(5) . . . . ?
C8 C7 C14 C15 -45.6(7) . . . . ?
C1 C7 C14 C15 74.8(6) . . . . ?
N1 C14 C15 C16 -30.0(6) . . . . ?
C7 C14 C15 C16 94.9(6) . . . . ?
C14 C15 C16 C17 38.9(6) . . . . ?
C15 C16 C17 N1 -31.6(6) . . . . ?
O2 C23 C24 C29 -122.4(6) . . . . ?
C30 C23 C24 C29 117.5(6) . . . . ?
C36 C23 C24 C29 -4.6(8) . . . . ?
O2 C23 C24 C25 56.6(7) . . . . ?
C30 C23 C24 C25 -63.5(7) . . . . ?
C36 C23 C24 C25 174.4(5) . . . . ?
C29 C24 C25 C26 -1.0(10) . . . . ?
C23 C24 C25 C26 179.9(6) . . . . ?
C24 C25 C26 C27 -0.4(11) . . . . ?
C25 C26 C27 C28 0.6(12) . . . . ?
C26 C27 C28 C29 0.8(11) . . . . ?
C25 C24 C29 C28 2.4(9) . . . . ?
C23 C24 C29 C28 -178.6(6) . . . . ?
C27 C28 C29 C24 -2.3(10) . . . . ?
O2 C23 C30 C35 31.9(7) . . . . ?
C24 C23 C30 C35 151.0(5) . . . . ?
C36 C23 C30 C35 -87.1(7) . . . . ?
O2 C23 C30 C31 -151.9(6) . . . . ?
C24 C23 C30 C31 -32.8(8) . . . . ?
C36 C23 C30 C31 89.1(7) . . . . ?
C35 C30 C31 C32 0.1(10) . . . . ?
C23 C30 C31 C32 -176.2(6) . . . . ?
C30 C31 C32 C33 0.8(12) . . . . ?
C31 C32 C33 C34 -2.3(13) . . . . ?
C32 C33 C34 C35 2.9(12) . . . . ?
C31 C30 C35 C34 0.5(9) . . . . ?
C23 C30 C35 C34 176.9(6) . . . . ?
C33 C34 C35 C30 -2.1(10) . . . . ?
O2 C23 C36 N2 -47.8(6) . . . . ?
C30 C23 C36 N2 72.8(6) . . . . ?
C24 C23 C36 N2 -166.3(5) . . . . ?
O2 C23 C36 C37 -166.8(5) . . . . ?
C30 C23 C36 C37 -46.1(7) . . . . ?
C24 C23 C36 C37 74.8(6) . . . . ?
N2 C36 C37 C38 -30.2(6) . . . . ?
C23 C36 C37 C38 95.1(6) . . . . ?
C36 C37 C38 C39 39.4(6) . . . . ?
C37 C38 C39 N2 -32.3(6) . . . . ?
O5 C18 N1 C14 -20.4(8) . . . . ?
O6 C18 N1 C14 157.7(5) . . . . ?
O5 C18 N1 C17 -169.5(5) . . . . ?
O6 C18 N1 C17 8.5(7) . . . . ?
C15 C14 N1 C18 -141.0(5) . . . . ?
C7 C14 N1 C18 92.6(6) . . . . ?
C15 C14 N1 C17 10.3(6) . . . . ?
C7 C14 N1 C17 -116.1(5) . . . . ?
C16 C17 N1 C18 164.9(5) . . . . ?
C16 C17 N1 C14 13.4(7) . . . . ?
O3 C40 N2 C36 -20.2(8) . . . . ?
O4 C40 N2 C36 157.8(5) . . . . ?
O3 C40 N2 C39 -169.3(5) . . . . ?
O4 C40 N2 C39 8.7(7) . . . . ?
C37 C36 N2 C40 -140.9(5) . . . . ?
C23 C36 N2 C40 92.6(6) . . . . ?
C37 C36 N2 C39 10.1(6) . . . . ?
C23 C36 N2 C39 -116.3(5) . . . . ?
C38 C39 N2 C40 165.4(5) . . . . ?
C38 C39 N2 C36 13.9(7) . . . . ?
C8 C7 O1 Zn2 -177.0(3) . . . . ?
C1 C7 O1 Zn2 64.1(5) . . . . ?
C14 C7 O1 Zn2 -55.7(5) . . . . ?
C8 C7 O1 Zn1 27.9(7) . . . . ?
C1 C7 O1 Zn1 -91.0(6) . . . . ?
C14 C7 O1 Zn1 149.2(4) . . . . ?
C30 C23 O2 Zn1 -177.0(3) . . . . ?
C24 C23 O2 Zn1 63.8(5) . . . . ?
C36 C23 O2 Zn1 -55.9(5) . . . . ?
C30 C23 O2 Zn2 28.4(7) . . . . ?
C24 C23 O2 Zn2 -90.8(6) . . . . ?
C36 C23 O2 Zn2 149.4(4) . . . . ?
N2 C40 O3 Zn1 -23.5(8) . . . . ?
O4 C40 O3 Zn1 158.7(4) . . . . ?
O3 C40 O4 C41 0.2(8) . . . . ?
N2 C40 O4 C41 -177.9(5) . . . . ?
C43 C41 O4 C40 175.7(5) . . . . ?
C44 C41 O4 C40 -66.6(7) . . . . ?
C42 C41 O4 C40 57.8(7) . . . . ?
O6 C18 O5 Zn2 158.8(4) . . . . ?
N1 C18 O5 Zn2 -23.4(8) . . . . ?
O5 C18 O6 C19 0.1(8) . . . . ?
N1 C18 O6 C19 -178.0(5) . . . . ?
C21 C19 O6 C18 175.8(5) . . . . ?
C22 C19 O6 C18 -66.3(7) . . . . ?
C20 C19 O6 C18 57.6(7) . . . . ?
C52 C47 C48 C49 2(4) . . . . ?
C47 C48 C49 C50 0(6) . . . . ?
C48 C49 C50 C51 -3(6) . . . . ?
C48 C49 C50 C53 177(3) . . . . ?
C49 C50 C51 C52 3(5) . . . . ?
C53 C50 C51 C52 -177(3) . . . . ?
C48 C47 C52 C51 -2(4) . . . . ?
C50 C51 C52 C47 0(4) . . . . ?
C52' C47' C48' C49' -4(7) . . . . ?
C47' C48' C49' C50' 6(7) . . . . ?
C48' C49' C50' C51' -2(5) . . . . ?
C49' C50' C51' C52' -5(4) . . . . ?
C50' C51' C52' C47' 6(5) . . . . ?
C50' C51' C52' C53' -177(3) . . . . ?
C48' C47' C52' C51' -2(6) . . . . ?
C48' C47' C52' C53' -178(4) . . . . ?
